data_1545104
loop_
_publ_author_name
'Borthakur, Rosmita'
'Kar, Sourav'
'Barik, Subrat Kumar'
'Bhattacharya, Somnath'
'Kundu, Gargi'
'Varghese, Babu'
'Ghosh, Sundargopal'

_publ_section_title
;
 Synthesis, Chemistry, and Electronic Structures of Group 9
 Metallaboranes.
;
_journal_issue 3
_journal_name_full 'Inorganic chemistry'
_journal_page_first 1524
_journal_page_last 1533
_journal_paper_doi 10.1021/acs.inorgchem.6b02626
_journal_volume 56
_journal_year 2017
_chemical_formula_moiety '(C20 H40 B6 Ir2) + 0.333(C H2 Cl)'
_chemical_formula_sum 'C20.33 H40.67 B6 Cl0.67 Ir2'
_chemical_formula_weight 758.09
_space_group_crystal_system triclinic
_space_group_IT_number 2
_space_group_name_Hall '-P 1'
_space_group_name_H-M_alt 'P -1'
_symmetry_space_group_name_Hall '-P 1'
_symmetry_space_group_name_H-M 'P -1'
_atom_sites_solution_hydrogens geom
_audit_creation_method SHELXL-2014/7
_cell_angle_alpha 74.729(2)
_cell_angle_beta 86.099(2)
_cell_angle_gamma 68.806(3)
_cell_formula_units_Z 6
_cell_length_a 12.7437(7)
_cell_length_b 15.8667(7)
_cell_length_c 21.9272(9)
_cell_measurement_reflns_used 9861
_cell_measurement_temperature 293(2)
_cell_measurement_theta_max 21.7
_cell_measurement_theta_min 2.4
_cell_volume 3986.0(3)
_computing_cell_refinement 'APEX2/SAINT (Bruker, 2004)'
_computing_data_collection 'APEX2 (Bruker, 2004)'
_computing_data_reduction 'SAINT/XPREP (Bruker, 2004)'
_computing_molecular_graphics 'ORTEP3 (Farrugia, 1997) and Mercury (Bruno et al., 2002)'
_computing_publication_material 'SHELXL-2014 (Sheldrick, 2014)'
_computing_structure_refinement 'SHELXL-2014 (Sheldrick, 2014)'
_computing_structure_solution 'SIR92 (Altornare et al., 1993)'
_diffrn_ambient_temperature 293(2)
_diffrn_measured_fraction_theta_full 0.999
_diffrn_measured_fraction_theta_max 0.999
_diffrn_measurement_device_type 'Bruker axs kappa apex2 CCD Diffractometer'
_diffrn_measurement_method '\w and \f scan'
_diffrn_radiation_type MoK\a
_diffrn_radiation_wavelength 0.71073
_diffrn_reflns_av_R_equivalents 0.1223
_diffrn_reflns_av_unetI/netI 0.0914
_diffrn_reflns_Laue_measured_fraction_full 0.999
_diffrn_reflns_Laue_measured_fraction_max 0.999
_diffrn_reflns_limit_h_max 15
_diffrn_reflns_limit_h_min -15
_diffrn_reflns_limit_k_max 19
_diffrn_reflns_limit_k_min -19
_diffrn_reflns_limit_l_max 27
_diffrn_reflns_limit_l_min -27
_diffrn_reflns_number 107885
_diffrn_reflns_point_group_measured_fraction_full 0.999
_diffrn_reflns_point_group_measured_fraction_max 0.999
_diffrn_reflns_theta_full 25.242
_diffrn_reflns_theta_max 26.000
_diffrn_reflns_theta_min 1.884
_diffrn_source 'Sealed tube'
_exptl_absorpt_coefficient_mu 10.078
_exptl_absorpt_correction_T_max 0.68
_exptl_absorpt_correction_T_min 0.52
_exptl_absorpt_correction_type multi-scan
_exptl_absorpt_process_details 'SADABS (Bruker, 1999)'
_exptl_crystal_colour colourless
_exptl_crystal_density_diffrn 1.895
_exptl_crystal_description block
_exptl_crystal_F_000 2148
_exptl_crystal_size_max 0.100
_exptl_crystal_size_mid 0.100
_exptl_crystal_size_min 0.050
_refine_diff_density_max 2.341
_refine_diff_density_min -1.859
_refine_diff_density_rms 0.261
_refine_ls_extinction_method none
_refine_ls_goodness_of_fit_ref 1.053
_refine_ls_hydrogen_treatment constr
_refine_ls_matrix_type full
_refine_ls_number_parameters 818
_refine_ls_number_reflns 15667
_refine_ls_number_restraints 523
_refine_ls_restrained_S_all 1.052
_refine_ls_R_factor_all 0.1091
_refine_ls_R_factor_gt 0.0534
_refine_ls_shift/su_max 0.002
_refine_ls_shift/su_mean 0.000
_refine_ls_structure_factor_coef Fsqd
_refine_ls_weighting_details 'w=1/[\s^2^(Fo^2^)+(0.0509P)^2^+22.8679P] where P=(Fo^2^+2Fc^2^)/3'
_refine_ls_weighting_scheme calc
_refine_ls_wR_factor_gt 0.1057
_refine_ls_wR_factor_ref 0.1307
_reflns_Friedel_coverage 0.000
_reflns_number_gt 10104
_reflns_number_total 15667
_reflns_threshold_expression 'I > 2\s(I)'
_cod_data_source_file ic6b02626_si_002.cif
_cod_data_source_block irb5
_cod_depositor_comments 'Adding full bibliography for 1545104--1545108.cif.'
_cod_database_code 1545104
_shelx_shelxl_version_number 2014/7
_shelx_space_group_comment
;
The symmetry employed for this shelxl refinement is uniquely defined
by the following loop, which should always be used as a source of
symmetry information in preference to the above space-group names.
They are only intended as comments.
;
_shelx_estimated_absorpt_t_min 0.432
_shelx_estimated_absorpt_t_max 0.633

loop_
_space_group_symop_operation_xyz
'x, y, z'
'-x, -y, -z'

loop_
_atom_site_label
_atom_site_type_symbol
_atom_site_fract_x
_atom_site_fract_y
_atom_site_fract_z
_atom_site_U_iso_or_equiv
_atom_site_adp_type
_atom_site_occupancy
_atom_site_site_symmetry_order
_atom_site_calc_flag
_atom_site_refinement_flags_posn
_atom_site_refinement_flags_adp
_atom_site_refinement_flags_occupancy
_atom_site_disorder_assembly
_atom_site_disorder_group
C1 C 0.2450(15) 0.3758(13) 0.9688(6) 0.065(5) Uani 1 1 d . U . . .
C2 C 0.2931(12) 0.2830(12) 0.9627(6) 0.053(4) Uani 1 1 d . U . . .
C3 C 0.4093(12) 0.2641(11) 0.9560(6) 0.043(4) Uani 1 1 d . U . . .
C4 C 0.4333(14) 0.3437(12) 0.9597(6) 0.057(4) Uani 1 1 d . U . . .
C5 C 0.3279(15) 0.4170(12) 0.9658(7) 0.061(5) Uani 1 1 d . U . . .
C6 C 0.1204(16) 0.4254(15) 0.9754(8) 0.102(7) Uani 1 1 d . U . . .
H6A H 0.0784 0.4062 0.9505 0.153 Uiso 1 1 calc R U . . .
H6B H 0.1024 0.4917 0.9608 0.153 Uiso 1 1 calc R U . . .
H6C H 0.1014 0.4097 1.0190 0.153 Uiso 1 1 calc R U . . .
C7 C 0.2330(15) 0.2198(14) 0.9568(8) 0.079(6) Uani 1 1 d . U . . .
H7A H 0.2118 0.2320 0.9132 0.119 Uiso 1 1 calc R U . . .
H7B H 0.1667 0.2312 0.9816 0.119 Uiso 1 1 calc R U . . .
H7C H 0.2819 0.1558 0.9716 0.119 Uiso 1 1 calc R U . . .
C8 C 0.4962(13) 0.1779(12) 0.9425(7) 0.065(5) Uani 1 1 d . U . . .
H8A H 0.4818 0.1236 0.9670 0.097 Uiso 1 1 calc R U . . .
H8B H 0.5697 0.1739 0.9536 0.097 Uiso 1 1 calc R U . . .
H8C H 0.4925 0.1811 0.8983 0.097 Uiso 1 1 calc R U . . .
C9 C 0.5471(17) 0.3540(16) 0.9498(8) 0.094(7) Uani 1 1 d . U . . .
H9A H 0.5501 0.4000 0.9698 0.142 Uiso 1 1 calc R U . . .
H9B H 0.5584 0.3733 0.9053 0.142 Uiso 1 1 calc R U . . .
H9C H 0.6050 0.2950 0.9678 0.142 Uiso 1 1 calc R U . . .
C10 C 0.313(2) 0.5118(13) 0.9701(9) 0.111(8) Uani 1 1 d . U . . .
H10A H 0.2653 0.5257 1.0048 0.167 Uiso 1 1 calc R U . . .
H10B H 0.2779 0.5563 0.9315 0.167 Uiso 1 1 calc R U . . .
H10C H 0.3845 0.5151 0.9767 0.167 Uiso 1 1 calc R U . . .
C11 C 0.0877(13) 0.2539(14) 1.2539(8) 0.060(4) Uani 1 1 d . U . . .
C12 C 0.0801(13) 0.3496(13) 1.2389(8) 0.067(5) Uani 1 1 d . U . . .
C13 C 0.1488(15) 0.3575(11) 1.2802(8) 0.061(5) Uani 1 1 d . U . . .
C14 C 0.2016(12) 0.2701(12) 1.3185(6) 0.051(4) Uani 1 1 d . U . . .
C15 C 0.1677(14) 0.2073(10) 1.3038(7) 0.053(4) Uani 1 1 d . U . . .
C16 C 0.197(2) 0.1041(14) 1.3395(11) 0.140(10) Uani 1 1 d . U . . .
H16A H 0.2570 0.0859 1.3696 0.210 Uiso 1 1 calc R U . . .
H16B H 0.2191 0.0660 1.3100 0.210 Uiso 1 1 calc R U . . .
H16C H 0.1315 0.0958 1.3612 0.210 Uiso 1 1 calc R U . . .
C17 C 0.020(2) 0.215(2) 1.2235(12) 0.148(10) Uani 1 1 d . U . . .
H17A H 0.0297 0.2291 1.1786 0.222 Uiso 1 1 calc R U . . .
H17B H -0.0582 0.2421 1.2322 0.222 Uiso 1 1 calc R U . . .
H17C H 0.0450 0.1482 1.2404 0.222 Uiso 1 1 calc R U . . .
C18 C 0.0046(19) 0.431(2) 1.1900(12) 0.173(12) Uani 1 1 d . U . . .
H18A H -0.0725 0.4415 1.2010 0.259 Uiso 1 1 calc R U . . .
H18B H 0.0166 0.4170 1.1494 0.259 Uiso 1 1 calc R U . . .
H18C H 0.0215 0.4855 1.1883 0.259 Uiso 1 1 calc R U . . .
C19 C 0.165(2) 0.4479(17) 1.2840(12) 0.141(10) Uani 1 1 d . U . . .
H19A H 0.1955 0.4390 1.3251 0.212 Uiso 1 1 calc R U . . .
H19B H 0.0943 0.4987 1.2768 0.212 Uiso 1 1 calc R U . . .
H19C H 0.2168 0.4620 1.2524 0.212 Uiso 1 1 calc R U . . .
C20 C 0.2828(17) 0.2512(18) 1.3731(8) 0.111(8) Uani 1 1 d . U . . .
H20A H 0.2406 0.2651 1.4094 0.167 Uiso 1 1 calc R U . . .
H20B H 0.3275 0.2900 1.3607 0.167 Uiso 1 1 calc R U . . .
H20C H 0.3313 0.1866 1.3834 0.167 Uiso 1 1 calc R U . . .
B1 B 0.2746(14) 0.3533(11) 1.1283(7) 0.040(4) Uani 1 1 d . U . . .
H1 H 0.2045 0.4203 1.1124 0.048 Uiso 1 1 calc R U . . .
B2 B 0.4207(17) 0.3450(14) 1.1162(9) 0.058(5) Uani 1 1 d . U . . .
B3 B 0.3680(16) 0.3339(14) 1.1911(8) 0.055(5) Uani 1 1 d . U . . .
B4 B 0.2480(14) 0.2463(11) 1.1243(7) 0.039(4) Uani 1 1 d . U . . .
H4 H 0.1632 0.2605 1.1063 0.046 Uiso 1 1 calc R U . . .
B5 B 0.3612(16) 0.1549(14) 1.1073(8) 0.058(5) Uani 1 1 d . U . . .
B6 B 0.3147(15) 0.1432(13) 1.1813(8) 0.054(5) Uani 1 1 d . U . . .
Ir1 Ir 0.36505(4) 0.28810(4) 1.05163(2) 0.03677(15) Uani 1 1 d . U . . .
Ir2 Ir 0.25376(4) 0.26214(4) 1.22070(2) 0.03293(14) Uani 1 1 d . U . . .
C21 C -0.3752(11) 0.4835(9) 1.2604(6) 0.035(3) Uani 1 1 d . U . . .
C22 C -0.3472(11) 0.5618(9) 1.2631(6) 0.040(3) Uani 1 1 d . U . . .
C23 C -0.3804(11) 0.5836(9) 1.3227(6) 0.037(3) Uani 1 1 d . U . . .
C24 C -0.4299(11) 0.5184(10) 1.3550(6) 0.042(4) Uani 1 1 d . U . . .
C25 C -0.4281(11) 0.4576(9) 1.3183(6) 0.037(3) Uani 1 1 d . U . . .
C26 C -0.3644(14) 0.4436(11) 1.2041(7) 0.065(5) Uani 1 1 d . U . . .
H26A H -0.3889 0.3911 1.2149 0.097 Uiso 1 1 calc R U . . .
H26B H -0.4102 0.4906 1.1695 0.097 Uiso 1 1 calc R U . . .
H26C H -0.2872 0.4236 1.1921 0.097 Uiso 1 1 calc R U . . .
C27 C -0.2975(14) 0.6191(11) 1.2104(7) 0.061(4) Uani 1 1 d . U . . .
H27A H -0.2868 0.6677 1.2247 0.091 Uiso 1 1 calc R U . . .
H27B H -0.2264 0.5791 1.1991 0.091 Uiso 1 1 calc R U . . .
H27C H -0.3481 0.6464 1.1741 0.091 Uiso 1 1 calc R U . . .
C28 C -0.3700(14) 0.6609(11) 1.3432(8) 0.064(5) Uani 1 1 d . U . . .
H28A H -0.3324 0.6935 1.3116 0.096 Uiso 1 1 calc R U . . .
H28B H -0.4436 0.7032 1.3492 0.096 Uiso 1 1 calc R U . . .
H28C H -0.3271 0.6367 1.3824 0.096 Uiso 1 1 calc R U . . .
C29 C -0.4833(13) 0.5160(12) 1.4206(6) 0.067(5) Uani 1 1 d . U . . .
H29A H -0.4746 0.5638 1.4368 0.101 Uiso 1 1 calc R U . . .
H29B H -0.5619 0.5267 1.4167 0.101 Uiso 1 1 calc R U . . .
H29C H -0.4465 0.4560 1.4492 0.101 Uiso 1 1 calc R U . . .
C30 C -0.4809(14) 0.3835(12) 1.3333(9) 0.076(5) Uani 1 1 d . U . . .
H30A H -0.4666 0.3522 1.2999 0.114 Uiso 1 1 calc R U . . .
H30B H -0.4490 0.3388 1.3724 0.114 Uiso 1 1 calc R U . . .
H30C H -0.5607 0.4122 1.3371 0.114 Uiso 1 1 calc R U . . .
C31 C -0.1205(12) 0.2440(9) 1.5804(5) 0.037(3) Uani 1 1 d . U . . .
C32 C -0.0543(13) 0.2973(10) 1.5804(6) 0.043(4) Uani 1 1 d . U . . .
C33 C 0.0583(12) 0.2448(11) 1.5665(6) 0.043(4) Uani 1 1 d . U . . .
C34 C 0.0557(12) 0.1605(10) 1.5576(6) 0.046(4) Uani 1 1 d . U . . .
C35 C -0.0545(12) 0.1594(9) 1.5682(6) 0.041(3) Uani 1 1 d . U . . .
C36 C -0.2424(14) 0.2740(13) 1.5961(7) 0.074(5) Uani 1 1 d . U . . .
H36A H -0.2867 0.3172 1.5596 0.111 Uiso 1 1 calc R U . . .
H36B H -0.2542 0.3038 1.6302 0.111 Uiso 1 1 calc R U . . .
H36C H -0.2645 0.2203 1.6087 0.111 Uiso 1 1 calc R U . . .
C37 C -0.0906(17) 0.3921(11) 1.5960(8) 0.080(6) Uani 1 1 d . U . . .
H37A H -0.1689 0.4260 1.5847 0.120 Uiso 1 1 calc R U . . .
H37B H -0.0468 0.4272 1.5725 0.120 Uiso 1 1 calc R U . . .
H37C H -0.0789 0.3826 1.6404 0.120 Uiso 1 1 calc R U . . .
C38 C 0.1593(15) 0.2713(15) 1.5672(8) 0.083(6) Uani 1 1 d . U . . .
H38A H 0.1996 0.2395 1.6070 0.125 Uiso 1 1 calc R U . . .
H38B H 0.1357 0.3377 1.5616 0.125 Uiso 1 1 calc R U . . .
H38C H 0.2074 0.2539 1.5336 0.125 Uiso 1 1 calc R U . . .
C39 C 0.1588(16) 0.0794(14) 1.5490(8) 0.104(8) Uani 1 1 d . U . . .
H39A H 0.1362 0.0301 1.5439 0.155 Uiso 1 1 calc R U . . .
H39B H 0.1973 0.0998 1.5122 0.155 Uiso 1 1 calc R U . . .
H39C H 0.2082 0.0567 1.5856 0.155 Uiso 1 1 calc R U . . .
C40 C -0.0910(17) 0.0805(12) 1.5682(7) 0.077(6) Uani 1 1 d . U . . .
H40A H -0.0746 0.0366 1.6090 0.115 Uiso 1 1 calc R U . . .
H40B H -0.0514 0.0500 1.5366 0.115 Uiso 1 1 calc R U . . .
H40C H -0.1705 0.1039 1.5590 0.115 Uiso 1 1 calc R U . . .
B7 B -0.1155(15) 0.4680(14) 1.3669(8) 0.053(5) Uani 1 1 d . U . . .
B8 B -0.0250(14) 0.3985(12) 1.4291(8) 0.046(4) Uani 1 1 d . U . . .
B9 B -0.1678(13) 0.4172(10) 1.4336(6) 0.035(4) Uani 1 1 d . U . . .
H9 H -0.2193 0.4600 1.4645 0.042 Uiso 1 1 calc R U . . .
B10 B -0.2103(14) 0.3141(10) 1.4270(7) 0.037(4) Uani 1 1 d . U . . .
H10 H -0.2826 0.3044 1.4544 0.045 Uiso 1 1 calc R U . . .
B11 B -0.0986(15) 0.2191(12) 1.4145(8) 0.048(4) Uani 1 1 d . U . . .
B12 B -0.1798(15) 0.2890(12) 1.3527(7) 0.048(4) Uani 1 1 d . U . . .
Ir3 Ir -0.24948(4) 0.43640(4) 1.33978(2) 0.02919(13) Uani 1 1 d . U . . .
Ir4 Ir -0.05264(4) 0.27623(4) 1.48266(2) 0.03045(13) Uani 1 1 d . U . . .
C41 C 0.3905(11) -0.0053(9) 0.7472(6) 0.041(3) Uani 1 1 d . U . . .
C42 C 0.3526(11) -0.0784(10) 0.7472(7) 0.042(4) Uani 1 1 d . U . . .
C43 C 0.3110(11) -0.1099(10) 0.8065(7) 0.048(4) Uani 1 1 d . U . . .
C44 C 0.3235(11) -0.0523(11) 0.8448(6) 0.046(4) Uani 1 1 d . U . . .
C45 C 0.3722(12) 0.0114(10) 0.8084(7) 0.047(4) Uani 1 1 d . U . . .
C46 C 0.4510(14) 0.0420(13) 0.6955(9) 0.083(6) Uani 1 1 d . U . . .
H46A H 0.4319 0.1059 0.6966 0.124 Uiso 1 1 calc R U . . .
H46B H 0.4285 0.0401 0.6551 0.124 Uiso 1 1 calc R U . . .
H46C H 0.5308 0.0100 0.7020 0.124 Uiso 1 1 calc R U . . .
C47 C 0.3651(15) -0.1226(13) 0.6932(9) 0.085(6) Uani 1 1 d . U . . .
H47A H 0.4343 -0.1754 0.6988 0.127 Uiso 1 1 calc R U . . .
H47B H 0.3660 -0.0778 0.6542 0.127 Uiso 1 1 calc R U . . .
H47C H 0.3030 -0.1429 0.6921 0.127 Uiso 1 1 calc R U . . .
C48 C 0.2681(15) -0.1876(11) 0.8261(10) 0.089(6) Uani 1 1 d . U . . .
H48A H 0.2139 -0.1805 0.7950 0.134 Uiso 1 1 calc R U . . .
H48B H 0.2331 -0.1868 0.8662 0.134 Uiso 1 1 calc R U . . .
H48C H 0.3295 -0.2459 0.8297 0.134 Uiso 1 1 calc R U . . .
C49 C 0.2933(17) -0.0653(14) 0.9134(8) 0.105(8) Uani 1 1 d . U . . .
H49A H 0.3175 -0.1309 0.9341 0.158 Uiso 1 1 calc R U . . .
H49B H 0.2133 -0.0374 0.9165 0.158 Uiso 1 1 calc R U . . .
H49C H 0.3300 -0.0360 0.9334 0.158 Uiso 1 1 calc R U . . .
C50 C 0.4067(15) 0.0777(14) 0.8304(10) 0.093(7) Uani 1 1 d . U . . .
H50A H 0.4853 0.0500 0.8423 0.139 Uiso 1 1 calc R U . . .
H50B H 0.3637 0.0926 0.8663 0.139 Uiso 1 1 calc R U . . .
H50C H 0.3935 0.1338 0.7971 0.139 Uiso 1 1 calc R U . . .
C51 C -0.1568(12) 0.1720(10) 0.8993(6) 0.043(4) Uani 1 1 d . U . . .
C52 C -0.2148(13) 0.1323(11) 0.8691(7) 0.050(4) Uani 1 1 d . U . . .
C53 C -0.2788(11) 0.1982(11) 0.8176(6) 0.046(4) Uani 1 1 d . U . . .
C54 C -0.2643(12) 0.2854(11) 0.8159(6) 0.050(4) Uani 1 1 d . U . . .
C55 C -0.1901(11) 0.2697(10) 0.8663(6) 0.042(3) Uani 1 1 d . U . . .
C56 C -0.0811(15) 0.1274(13) 0.9564(7) 0.082(6) Uani 1 1 d . U . . .
H56A H -0.1254 0.1292 0.9936 0.124 Uiso 1 1 calc R U . . .
H56B H -0.0310 0.1605 0.9558 0.124 Uiso 1 1 calc R U . . .
H56C H -0.0381 0.0635 0.9568 0.124 Uiso 1 1 calc R U . . .
C57 C -0.2109(17) 0.0334(12) 0.8921(9) 0.088(6) Uani 1 1 d . U . . .
H57A H -0.2664 0.0302 0.9236 0.133 Uiso 1 1 calc R U . . .
H57B H -0.1375 -0.0063 0.9101 0.133 Uiso 1 1 calc R U . . .
H57C H -0.2263 0.0131 0.8572 0.133 Uiso 1 1 calc R U . . .
C58 C -0.3613(13) 0.1905(15) 0.7763(9) 0.088(6) Uani 1 1 d . U . . .
H58A H -0.3543 0.2222 0.7333 0.132 Uiso 1 1 calc R U . . .
H58B H -0.4363 0.2186 0.7897 0.132 Uiso 1 1 calc R U . . .
H58C H -0.3465 0.1258 0.7792 0.132 Uiso 1 1 calc R U . . .
C59 C -0.3252(14) 0.3802(12) 0.7713(8) 0.083(6) Uani 1 1 d . U . . .
H59A H -0.2735 0.4125 0.7578 0.124 Uiso 1 1 calc R U . . .
H59B H -0.3861 0.4163 0.7927 0.124 Uiso 1 1 calc R U . . .
H59C H -0.3545 0.3716 0.7350 0.124 Uiso 1 1 calc R U . . .
C60 C -0.1575(17) 0.3420(14) 0.8831(9) 0.089(6) Uani 1 1 d . U . . .
H60A H -0.0843 0.3132 0.9037 0.133 Uiso 1 1 calc R U . . .
H60B H -0.2115 0.3708 0.9111 0.133 Uiso 1 1 calc R U . . .
H60C H -0.1555 0.3887 0.8454 0.133 Uiso 1 1 calc R U . . .
B13 B 0.0151(15) 0.2510(13) 0.7661(9) 0.053(5) Uani 1 1 d . . . . .
B14 B 0.1505(16) 0.1902(12) 0.7494(9) 0.057(5) Uani 1 1 d . . . . .
B15 B 0.0852(12) 0.1417(10) 0.8151(7) 0.034(4) Uani 1 1 d . . . . .
H15 H 0.1119 0.1350 0.8633 0.041 Uiso 1 1 calc R U . . .
B16 B 0.0376(12) 0.0429(10) 0.8022(7) 0.030(3) Uani 1 1 d . . . . .
H16 H 0.0397 -0.0145 0.8438 0.036 Uiso 1 1 calc R U . . .
B17 B -0.0659(16) 0.0812(12) 0.7444(9) 0.052(5) Uani 1 1 d . . . . .
B18 B 0.0685(14) 0.0231(12) 0.7285(8) 0.048(4) Uani 1 1 d . . . . .
Ir5 Ir -0.10006(4) 0.18164(4) 0.79803(2) 0.03335(14) Uani 1 1 d . . . . .
Ir6 Ir 0.20486(4) 0.04233(4) 0.76346(2) 0.03220(13) Uani 1 1 d . . . . .
C61 C -0.571(3) 0.8328(15) 1.5138(19) 0.236(12) Uani 1 1 d D U . . .
H61A H -0.6319 0.8107 1.5305 0.283 Uiso 0.35(2) 1 calc R U P A 1
H61B H -0.5411 0.8467 1.5477 0.283 Uiso 0.35(2) 1 calc R U P A 1
H61C H -0.6420 0.8462 1.4923 0.283 Uiso 0.65(2) 1 calc R U P A 2
H61D H -0.5803 0.8090 1.5586 0.283 Uiso 0.65(2) 1 calc R U P A 2
Cl1 Cl -0.4725(12) 0.7509(10) 1.4886(6) 0.264(5) Uani 1 1 d D U . . .
Cl2 Cl -0.621(3) 0.9274(18) 1.4570(18) 0.237(13) Uani 0.35(2) 1 d D U P A 1
Cl2' Cl -0.549(2) 0.9303(14) 1.5032(12) 0.268(10) Uani 0.65(2) 1 d D U P A 2

loop_
_atom_site_aniso_label
_atom_site_aniso_U_11
_atom_site_aniso_U_22
_atom_site_aniso_U_33
_atom_site_aniso_U_23
_atom_site_aniso_U_13
_atom_site_aniso_U_12
C1 0.064(9) 0.075(10) 0.027(7) -0.008(7) -0.007(7) 0.008(8)
C2 0.042(8) 0.079(10) 0.036(7) -0.024(7) 0.001(6) -0.012(7)
C3 0.042(8) 0.061(9) 0.022(6) -0.015(6) -0.001(5) -0.011(7)
C4 0.068(9) 0.069(10) 0.026(7) -0.009(7) 0.010(7) -0.019(8)
C5 0.075(10) 0.058(9) 0.034(7) -0.007(7) 0.016(7) -0.012(8)
C6 0.085(14) 0.130(17) 0.044(9) -0.015(10) -0.006(9) 0.014(12)
C7 0.069(12) 0.119(15) 0.073(11) -0.043(11) -0.009(9) -0.046(11)
C8 0.060(10) 0.086(12) 0.053(9) -0.046(9) 0.011(8) -0.013(9)
C9 0.096(14) 0.136(17) 0.065(11) -0.035(11) 0.036(10) -0.058(13)
C10 0.165(19) 0.059(12) 0.080(13) -0.010(10) 0.030(13) -0.016(13)
C11 0.040(8) 0.107(11) 0.059(8) -0.042(8) 0.016(7) -0.044(8)
C12 0.037(8) 0.076(10) 0.050(8) 0.006(8) 0.017(7) 0.005(7)
C13 0.076(10) 0.042(8) 0.069(9) -0.024(7) 0.040(8) -0.024(7)
C14 0.049(8) 0.077(10) 0.032(7) -0.023(7) 0.010(6) -0.025(7)
C15 0.069(9) 0.043(8) 0.042(7) -0.006(6) 0.032(7) -0.023(7)
C16 0.155(19) 0.074(14) 0.151(18) 0.005(12) 0.106(16) -0.036(13)
C17 0.118(16) 0.27(2) 0.144(17) -0.125(17) 0.057(13) -0.127(17)
C18 0.091(16) 0.19(2) 0.120(17) 0.023(16) 0.058(14) 0.025(15)
C19 0.17(2) 0.117(17) 0.160(19) -0.061(15) 0.102(16) -0.074(15)
C20 0.082(14) 0.22(2) 0.055(11) -0.048(13) 0.013(10) -0.066(14)
B1 0.050(9) 0.040(8) 0.026(7) -0.013(6) 0.008(6) -0.009(7)
B2 0.065(10) 0.070(11) 0.057(9) -0.027(8) 0.007(8) -0.036(9)
B3 0.053(9) 0.073(11) 0.042(8) -0.010(8) 0.015(7) -0.032(8)
B4 0.040(8) 0.051(9) 0.029(7) -0.012(7) 0.001(6) -0.019(7)
B5 0.053(10) 0.062(10) 0.045(8) -0.012(8) 0.009(8) -0.006(8)
B6 0.052(9) 0.050(9) 0.052(9) -0.019(8) 0.007(8) -0.005(8)
Ir1 0.0326(3) 0.0478(3) 0.0258(3) -0.0119(2) 0.0043(2) -0.0084(3)
Ir2 0.0318(3) 0.0404(3) 0.0256(3) -0.0082(2) 0.0040(2) -0.0124(2)
C21 0.041(7) 0.035(7) 0.028(6) -0.015(6) -0.012(5) -0.003(6)
C22 0.042(7) 0.031(7) 0.027(6) 0.001(5) -0.005(6) 0.004(6)
C23 0.044(7) 0.027(7) 0.042(7) -0.014(6) -0.011(6) -0.009(6)
C24 0.032(7) 0.047(8) 0.042(7) -0.016(6) -0.009(6) -0.002(6)
C25 0.030(7) 0.031(7) 0.055(8) -0.006(6) -0.013(6) -0.016(6)
C26 0.068(11) 0.059(10) 0.061(10) -0.032(8) -0.021(8) 0.002(8)
C27 0.078(12) 0.056(10) 0.045(9) 0.002(7) -0.005(8) -0.030(9)
C28 0.070(11) 0.050(10) 0.069(10) -0.026(8) -0.008(9) -0.009(8)
C29 0.059(10) 0.076(12) 0.037(8) -0.007(8) 0.004(7) 0.005(9)
C30 0.058(11) 0.070(12) 0.100(13) -0.002(10) -0.005(9) -0.036(9)
C31 0.049(8) 0.035(7) 0.017(6) -0.001(5) 0.002(5) -0.007(6)
C32 0.058(8) 0.037(7) 0.036(7) -0.011(6) -0.001(6) -0.018(7)
C33 0.043(8) 0.057(9) 0.030(6) 0.001(6) -0.010(6) -0.025(7)
C34 0.047(8) 0.050(8) 0.026(6) -0.004(6) -0.014(6) -0.002(7)
C35 0.057(8) 0.030(7) 0.032(7) 0.002(6) -0.005(6) -0.019(6)
C36 0.058(11) 0.098(14) 0.048(9) 0.002(9) 0.007(8) -0.022(10)
C37 0.132(16) 0.042(10) 0.058(10) -0.013(8) -0.016(10) -0.017(10)
C38 0.074(12) 0.139(16) 0.053(10) -0.012(10) -0.015(9) -0.062(12)
C39 0.082(13) 0.111(15) 0.061(11) -0.025(11) -0.002(10) 0.033(11)
C40 0.129(15) 0.067(11) 0.049(9) 0.001(8) -0.017(10) -0.060(11)
B7 0.052(9) 0.067(10) 0.041(8) 0.004(8) -0.010(7) -0.033(8)
B8 0.043(9) 0.040(9) 0.050(8) 0.000(7) 0.003(7) -0.017(7)
B9 0.048(8) 0.029(7) 0.017(6) -0.007(6) -0.005(6) 0.000(6)
B10 0.048(9) 0.033(8) 0.042(8) -0.011(6) -0.004(7) -0.027(7)
B11 0.062(10) 0.044(9) 0.047(8) -0.020(7) -0.010(7) -0.022(8)
B12 0.060(10) 0.041(9) 0.037(8) -0.010(7) -0.001(7) -0.009(7)
Ir3 0.0299(3) 0.0325(3) 0.0230(2) -0.0064(2) -0.0004(2) -0.0089(2)
Ir4 0.0322(3) 0.0309(3) 0.0263(3) -0.0048(2) -0.0028(2) -0.0101(2)
C41 0.028(7) 0.037(7) 0.049(7) -0.008(6) 0.005(6) -0.003(6)
C42 0.023(6) 0.038(7) 0.061(8) -0.027(7) -0.011(6) 0.007(6)
C43 0.030(7) 0.038(8) 0.072(9) -0.011(7) -0.007(7) -0.009(6)
C44 0.027(7) 0.056(8) 0.042(7) -0.007(7) -0.011(6) -0.002(6)
C45 0.039(8) 0.042(8) 0.067(8) -0.030(7) -0.012(7) -0.009(6)
C46 0.051(11) 0.079(13) 0.102(13) -0.006(10) 0.023(10) -0.021(9)
C47 0.065(11) 0.082(13) 0.106(13) -0.071(11) -0.014(10) 0.010(9)
C48 0.070(12) 0.040(10) 0.147(16) 0.002(10) -0.010(11) -0.023(9)
C49 0.094(14) 0.089(14) 0.063(11) 0.009(10) -0.001(10) 0.029(11)
C50 0.065(12) 0.092(14) 0.136(16) -0.067(13) -0.010(11) -0.016(10)
C51 0.044(8) 0.038(7) 0.040(7) -0.009(6) 0.009(6) -0.008(6)
C52 0.052(8) 0.050(8) 0.046(8) -0.011(7) 0.024(7) -0.021(7)
C53 0.030(7) 0.062(9) 0.040(7) -0.003(7) 0.007(6) -0.018(6)
C54 0.035(7) 0.048(8) 0.044(7) -0.005(6) 0.011(6) 0.006(6)
C55 0.040(7) 0.054(8) 0.035(7) -0.026(6) 0.015(6) -0.014(6)
C56 0.078(12) 0.098(14) 0.036(8) 0.008(9) 0.012(8) -0.011(10)
C57 0.098(14) 0.060(12) 0.108(14) -0.022(10) 0.045(11) -0.037(11)
C58 0.039(9) 0.150(17) 0.101(13) -0.042(12) 0.008(9) -0.057(11)
C59 0.061(11) 0.069(12) 0.064(10) 0.007(9) 0.018(9) 0.020(9)
C60 0.095(14) 0.094(14) 0.091(13) -0.051(11) 0.023(11) -0.035(12)
B13 0.042(11) 0.048(11) 0.062(11) -0.006(9) 0.011(9) -0.014(9)
B14 0.065(13) 0.034(10) 0.057(11) 0.002(8) 0.015(10) -0.011(9)
B15 0.035(9) 0.032(9) 0.028(8) -0.002(7) 0.000(7) -0.006(7)
B16 0.035(9) 0.019(8) 0.040(8) -0.003(6) -0.006(7) -0.017(7)
B17 0.059(12) 0.035(10) 0.064(11) -0.019(9) -0.021(9) -0.010(9)
B18 0.032(9) 0.047(11) 0.058(11) -0.019(9) -0.002(8) -0.001(8)
Ir5 0.0282(3) 0.0319(3) 0.0335(3) -0.0038(2) 0.0032(2) -0.0069(2)
Ir6 0.0270(3) 0.0319(3) 0.0371(3) -0.0103(2) 0.0026(2) -0.0091(2)
C61 0.237(16) 0.228(16) 0.248(16) -0.078(12) 0.034(12) -0.083(12)
Cl1 0.289(12) 0.279(12) 0.275(11) -0.154(9) 0.103(9) -0.121(10)
Cl2 0.223(18) 0.237(18) 0.251(19) -0.034(16) 0.027(16) -0.105(15)
Cl2' 0.269(17) 0.233(15) 0.253(16) -0.075(13) 0.041(14) -0.030(12)

loop_
_atom_type_symbol
_atom_type_description
_atom_type_scat_dispersion_real
_atom_type_scat_dispersion_imag
_atom_type_scat_source
C C 0.0033 0.0016 'International Tables Vol C Tables 4.2.6.8 and 6.1.1.4'
H H 0.0000 0.0000 'International Tables Vol C Tables 4.2.6.8 and 6.1.1.4'
B B 0.0013 0.0007 'International Tables Vol C Tables 4.2.6.8 and 6.1.1.4'
Cl Cl 0.1484 0.1585 'International Tables Vol C Tables 4.2.6.8 and 6.1.1.4'
Ir Ir -1.4442 7.9887 'International Tables Vol C Tables 4.2.6.8 and 6.1.1.4'

loop_
_geom_angle_atom_site_label_1
_geom_angle_atom_site_label_2
_geom_angle_atom_site_label_3
_geom_angle
C2 C1 C5 111.4(15)
C2 C1 C6 124.0(19)
C5 C1 C6 124.6(18)
C2 C1 Ir1 71.2(8)
C5 C1 Ir1 74.1(9)
C6 C1 Ir1 123.6(10)
C3 C2 C1 106.4(15)
C3 C2 C7 125.5(15)
C1 C2 C7 127.7(16)
C3 C2 Ir1 71.1(8)
C1 C2 Ir1 72.2(8)
C7 C2 Ir1 127.0(11)
C2 C3 C4 109.1(14)
C2 C3 C8 127.1(15)
C4 C3 C8 123.6(14)
C2 C3 Ir1 72.2(7)
C4 C3 Ir1 71.5(7)
C8 C3 Ir1 125.6(9)
C3 C4 C5 108.3(15)
C3 C4 C9 125.3(15)
C5 C4 C9 125.9(17)
C3 C4 Ir1 71.2(8)
C5 C4 Ir1 74.5(8)
C9 C4 Ir1 126.6(11)
C1 C5 C4 104.7(15)
C1 C5 C10 128.3(17)
C4 C5 C10 127.0(19)
C1 C5 Ir1 69.7(9)
C4 C5 Ir1 68.4(8)
C10 C5 Ir1 124.3(12)
C1 C6 H6A 109.5
C1 C6 H6B 109.5
H6A C6 H6B 109.5
C1 C6 H6C 109.5
H6A C6 H6C 109.5
H6B C6 H6C 109.5
C2 C7 H7A 109.5
C2 C7 H7B 109.5
H7A C7 H7B 109.5
C2 C7 H7C 109.5
H7A C7 H7C 109.5
H7B C7 H7C 109.5
C3 C8 H8A 109.5
C3 C8 H8B 109.5
H8A C8 H8B 109.5
C3 C8 H8C 109.5
H8A C8 H8C 109.5
H8B C8 H8C 109.5
C4 C9 H9A 109.5
C4 C9 H9B 109.5
H9A C9 H9B 109.5
C4 C9 H9C 109.5
H9A C9 H9C 109.5
H9B C9 H9C 109.5
C5 C10 H10A 109.5
C5 C10 H10B 109.5
H10A C10 H10B 109.5
C5 C10 H10C 109.5
H10A C10 H10C 109.5
H10B C10 H10C 109.5
C15 C11 C12 105.1(14)
C15 C11 C17 128(2)
C12 C11 C17 126(2)
C15 C11 Ir2 70.6(8)
C12 C11 Ir2 70.9(9)
C17 C11 Ir2 124.5(12)
C13 C12 C11 108.2(14)
C13 C12 C18 124(2)
C11 C12 C18 128(2)
C13 C12 Ir2 74.0(9)
C11 C12 Ir2 71.5(9)
C18 C12 Ir2 123.8(12)
C12 C13 C14 107.5(15)
C12 C13 C19 127(2)
C14 C13 C19 126(2)
C12 C13 Ir2 70.7(9)
C14 C13 Ir2 70.7(8)
C19 C13 Ir2 123.9(12)
C15 C14 C13 110.9(15)
C15 C14 C20 126.1(17)
C13 C14 C20 122.9(18)
C15 C14 Ir2 71.7(8)
C13 C14 Ir2 73.8(8)
C20 C14 Ir2 124.4(11)
C14 C15 C11 108.3(14)
C14 C15 C16 127.4(19)
C11 C15 C16 123.8(19)
C14 C15 Ir2 73.2(8)
C11 C15 Ir2 72.5(8)
C16 C15 Ir2 126.3(11)
C15 C16 H16A 109.5
C15 C16 H16B 109.5
H16A C16 H16B 109.5
C15 C16 H16C 109.5
H16A C16 H16C 109.5
H16B C16 H16C 109.5
C11 C17 H17A 109.5
C11 C17 H17B 109.5
H17A C17 H17B 109.5
C11 C17 H17C 109.5
H17A C17 H17C 109.5
H17B C17 H17C 109.5
C12 C18 H18A 109.5
C12 C18 H18B 109.5
H18A C18 H18B 109.5
C12 C18 H18C 109.5
H18A C18 H18C 109.5
H18B C18 H18C 109.5
C13 C19 H19A 109.5
C13 C19 H19B 109.5
H19A C19 H19B 109.5
C13 C19 H19C 109.5
H19A C19 H19C 109.5
H19B C19 H19C 109.5
C14 C20 H20A 109.5
C14 C20 H20B 109.5
H20A C20 H20B 109.5
C14 C20 H20C 109.5
H20A C20 H20C 109.5
H20B C20 H20C 109.5
B3 B1 B2 57.2(9)
B3 B1 B4 113.9(12)
B2 B1 B4 114.1(11)
B3 B1 Ir2 63.2(7)
B2 B1 Ir2 111.9(10)
B4 B1 Ir2 64.5(7)
B3 B1 Ir1 111.6(10)
B2 B1 Ir1 62.7(7)
B4 B1 Ir1 65.4(6)
Ir2 B1 Ir1 119.4(7)
B3 B1 H1 121.3
B2 B1 H1 121.3
B4 B1 H1 116.1
Ir2 B1 H1 115.7
Ir1 B1 H1 115.6
B3 B2 B1 59.9(10)
B3 B2 Ir1 118.5(12)
B1 B2 Ir1 68.2(7)
B2 B3 B1 63.0(10)
B2 B3 Ir2 121.3(12)
B1 B3 Ir2 68.8(8)
B6 B4 B5 57.6(9)
B6 B4 B1 117.5(12)
B5 B4 B1 117.4(12)
B6 B4 Ir2 64.9(7)
B5 B4 Ir2 114.4(10)
B1 B4 Ir2 65.4(6)
B6 B4 Ir1 113.4(10)
B5 B4 Ir1 64.2(8)
B1 B4 Ir1 65.2(7)
Ir2 B4 Ir1 119.9(7)
B6 B4 H4 119.5
B5 B4 H4 119.4
B1 B4 H4 114.1
Ir2 B4 H4 114.6
Ir1 B4 H4 115.4
B6 B5 B4 61.2(10)
B6 B5 Ir1 120.6(12)
B4 B5 Ir1 69.4(8)
B5 B6 B4 61.1(10)
B5 B6 Ir2 120.0(12)
B4 B6 Ir2 68.1(8)
B2 Ir1 B5 105.2(7)
B2 Ir1 C3 137.4(7)
B5 Ir1 C3 103.3(6)
B2 Ir1 C4 103.2(7)
B5 Ir1 C4 137.7(6)
C3 Ir1 C4 37.3(5)
B2 Ir1 B1 49.1(7)
B5 Ir1 B1 89.0(6)
C3 Ir1 B1 160.7(5)
C4 Ir1 B1 133.2(6)
B2 Ir1 C2 158.7(7)
B5 Ir1 C2 95.6(7)
C3 Ir1 C2 36.7(5)
C4 Ir1 C2 62.1(6)
B1 Ir1 C2 128.6(6)
B2 Ir1 B4 89.9(6)
B5 Ir1 B4 46.4(6)
C3 Ir1 B4 132.5(6)
C4 Ir1 B4 161.8(6)
B1 Ir1 B4 49.4(6)
C2 Ir1 B4 101.6(6)
B2 Ir1 C1 123.8(7)
B5 Ir1 C1 122.3(8)
C3 Ir1 C1 60.5(5)
C4 Ir1 C1 60.9(6)
B1 Ir1 C1 100.5(6)
C2 Ir1 C1 36.6(6)
B4 Ir1 C1 101.4(6)
B2 Ir1 C5 97.0(7)
B5 Ir1 C5 157.1(7)
C3 Ir1 C5 61.7(5)
C4 Ir1 C5 37.2(5)
B1 Ir1 C5 101.7(6)
C2 Ir1 C5 61.9(6)
B4 Ir1 C5 129.7(6)
C1 Ir1 C5 36.2(6)
B3 Ir2 B6 105.1(7)
B3 Ir2 B4 89.8(6)
B6 Ir2 B4 47.1(6)
B3 Ir2 C15 143.3(7)
B6 Ir2 C15 100.0(6)
B4 Ir2 C15 126.9(6)
B3 Ir2 B1 48.1(6)
B6 Ir2 B1 89.9(6)
B4 Ir2 B1 50.1(6)
C15 Ir2 B1 158.5(6)
B3 Ir2 C12 115.9(8)
B6 Ir2 C12 131.2(8)
B4 Ir2 C12 106.0(7)
C15 Ir2 C12 61.2(6)
B1 Ir2 C12 98.0(6)
B3 Ir2 C14 109.3(6)
B6 Ir2 C14 129.8(7)
B4 Ir2 C14 159.5(6)
C15 Ir2 C14 35.1(5)
B1 Ir2 C14 140.2(6)
C12 Ir2 C14 59.3(6)
B3 Ir2 C11 153.4(7)
B6 Ir2 C11 99.5(7)
B4 Ir2 C11 99.7(6)
C15 Ir2 C11 36.9(6)
B1 Ir2 C11 123.0(7)
C12 Ir2 C11 37.6(6)
C14 Ir2 C11 59.8(5)
B3 Ir2 C13 96.1(7)
B6 Ir2 C13 158.6(7)
B4 Ir2 C13 138.0(7)
C15 Ir2 C13 59.7(6)
B1 Ir2 C13 107.0(6)
C12 Ir2 C13 35.3(6)
C14 Ir2 C13 35.5(6)
C11 Ir2 C13 60.5(6)
C22 C21 C25 107.0(10)
C22 C21 C26 126.3(13)
C25 C21 C26 126.3(13)
C22 C21 Ir3 72.2(7)
C25 C21 Ir3 71.8(7)
C26 C21 Ir3 127.0(9)
C21 C22 C23 109.1(12)
C21 C22 C27 126.6(12)
C23 C22 C27 124.1(13)
C21 C22 Ir3 70.7(7)
C23 C22 Ir3 72.5(7)
C27 C22 Ir3 126.2(10)
C24 C23 C22 105.7(11)
C24 C23 C28 127.9(13)
C22 C23 C28 126.4(14)
C24 C23 Ir3 70.7(7)
C22 C23 Ir3 70.6(7)
C28 C23 Ir3 125.8(10)
C25 C24 C23 110.7(12)
C25 C24 C29 124.1(14)
C23 C24 C29 125.1(13)
C25 C24 Ir3 71.6(7)
C23 C24 Ir3 72.9(8)
C29 C24 Ir3 124.2(9)
C24 C25 C21 107.5(12)
C24 C25 C30 127.2(14)
C21 C25 C30 125.1(13)
C24 C25 Ir3 72.0(7)
C21 C25 Ir3 71.0(7)
C30 C25 Ir3 126.5(10)
C21 C26 H26A 109.5
C21 C26 H26B 109.5
H26A C26 H26B 109.5
C21 C26 H26C 109.5
H26A C26 H26C 109.5
H26B C26 H26C 109.5
C22 C27 H27A 109.5
C22 C27 H27B 109.5
H27A C27 H27B 109.5
C22 C27 H27C 109.5
H27A C27 H27C 109.5
H27B C27 H27C 109.5
C23 C28 H28A 109.5
C23 C28 H28B 109.5
H28A C28 H28B 109.5
C23 C28 H28C 109.5
H28A C28 H28C 109.5
H28B C28 H28C 109.5
C24 C29 H29A 109.5
C24 C29 H29B 109.5
H29A C29 H29B 109.5
C24 C29 H29C 109.5
H29A C29 H29C 109.5
H29B C29 H29C 109.5
C25 C30 H30A 109.5
C25 C30 H30B 109.5
H30A C30 H30B 109.5
C25 C30 H30C 109.5
H30A C30 H30C 109.5
H30B C30 H30C 109.5
C35 C31 C32 109.7(13)
C35 C31 C36 126.9(15)
C32 C31 C36 123.3(13)
C35 C31 Ir4 72.6(7)
C32 C31 Ir4 71.8(7)
C36 C31 Ir4 125.3(9)
C31 C32 C33 107.7(12)
C31 C32 C37 127.3(14)
C33 C32 C37 124.9(15)
C31 C32 Ir4 72.2(7)
C33 C32 Ir4 70.6(7)
C37 C32 Ir4 125.3(10)
C34 C33 C32 106.5(12)
C34 C33 C38 127.3(15)
C32 C33 C38 126.0(15)
C34 C33 Ir4 70.4(7)
C32 C33 Ir4 72.1(7)
C38 C33 Ir4 126.6(10)
C33 C34 C35 108.7(12)
C33 C34 C39 124.5(16)
C35 C34 C39 126.1(16)
C33 C34 Ir4 72.5(8)
C35 C34 Ir4 74.0(8)
C39 C34 Ir4 127.2(10)
C31 C35 C34 107.4(13)
C31 C35 C40 126.7(15)
C34 C35 C40 125.8(14)
C31 C35 Ir4 71.7(7)
C34 C35 Ir4 69.2(7)
C40 C35 Ir4 125.9(9)
C31 C36 H36A 109.5
C31 C36 H36B 109.5
H36A C36 H36B 109.5
C31 C36 H36C 109.5
H36A C36 H36C 109.5
H36B C36 H36C 109.5
C32 C37 H37A 109.5
C32 C37 H37B 109.5
H37A C37 H37B 109.5
C32 C37 H37C 109.5
H37A C37 H37C 109.5
H37B C37 H37C 109.5
C33 C38 H38A 109.5
C33 C38 H38B 109.5
H38A C38 H38B 109.5
C33 C38 H38C 109.5
H38A C38 H38C 109.5
H38B C38 H38C 109.5
C34 C39 H39A 109.5
C34 C39 H39B 109.5
H39A C39 H39B 109.5
C34 C39 H39C 109.5
H39A C39 H39C 109.5
H39B C39 H39C 109.5
C35 C40 H40A 109.5
C35 C40 H40B 109.5
H40A C40 H40B 109.5
C35 C40 H40C 109.5
H40A C40 H40C 109.5
H40B C40 H40C 109.5
B9 B7 B8 61.4(9)
B9 B7 Ir3 72.3(8)
B8 B7 Ir3 123.2(11)
B7 B8 B9 59.0(9)
B7 B8 Ir4 117.8(11)
B9 B8 Ir4 69.1(8)
B7 B9 B8 59.6(10)
B7 B9 B10 114.8(11)
B8 B9 B10 115.8(11)
B7 B9 Ir4 113.9(10)
B8 B9 Ir4 63.7(7)
B10 B9 Ir4 64.5(6)
B7 B9 Ir3 62.3(7)
B8 B9 Ir3 113.4(9)
B10 B9 Ir3 64.7(6)
Ir4 B9 Ir3 118.6(6)
B7 B9 H9 120.0
B8 B9 H9 119.1
B10 B9 H9 115.9
Ir4 B9 H9 115.5
Ir3 B9 H9 116.2
B11 B10 B12 56.3(9)
B11 B10 B9 113.9(11)
B12 B10 B9 112.2(11)
B11 B10 Ir4 64.3(7)
B12 B10 Ir4 110.9(10)
B9 B10 Ir4 63.6(6)
B11 B10 Ir3 110.9(10)
B12 B10 Ir3 62.1(7)
B9 B10 Ir3 64.6(6)
Ir4 B10 Ir3 117.8(7)
B11 B10 H10 120.9
B12 B10 H10 122.5
B9 B10 H10 117.1
Ir4 B10 H10 116.1
Ir3 B10 H10 116.6
B12 B11 B10 63.0(10)
B12 B11 Ir4 120.2(11)
B10 B11 Ir4 69.2(7)
B11 B12 B10 60.8(9)
B11 B12 Ir3 121.9(11)
B10 B12 Ir3 70.7(8)
B7 Ir3 B12 103.3(7)
B7 Ir3 C21 140.1(6)
B12 Ir3 C21 103.1(6)
B7 Ir3 C25 157.4(6)
B12 Ir3 C25 98.0(6)
C21 Ir3 C25 37.2(5)
B7 Ir3 C24 121.8(7)
B12 Ir3 C24 125.3(6)
C21 Ir3 C24 61.3(4)
C25 Ir3 C24 36.4(5)
B7 Ir3 C22 105.7(6)
B12 Ir3 C22 136.7(5)
C21 Ir3 C22 37.1(5)
C25 Ir3 C22 61.5(5)
C24 Ir3 C22 60.6(5)
B7 Ir3 B9 45.4(6)
B12 Ir3 B9 88.9(6)
C21 Ir3 B9 162.3(5)
C25 Ir3 B9 129.0(5)
C24 Ir3 B9 101.1(5)
C22 Ir3 B9 134.2(5)
B7 Ir3 B10 88.8(6)
B12 Ir3 B10 47.2(6)
C21 Ir3 B10 131.0(5)
C25 Ir3 B10 100.6(5)
C24 Ir3 B10 101.2(6)
C22 Ir3 B10 160.8(6)
B9 Ir3 B10 50.7(5)
B7 Ir3 C23 96.7(6)
B12 Ir3 C23 159.6(6)
C21 Ir3 C23 62.3(4)
C25 Ir3 C23 61.7(5)
C24 Ir3 C23 36.4(5)
C22 Ir3 C23 37.0(4)
B9 Ir3 C23 102.6(5)
B10 Ir3 C23 130.5(5)
B8 Ir4 B11 105.4(7)
B8 Ir4 C34 128.8(6)
B11 Ir4 C34 109.0(6)
B8 Ir4 B9 47.2(6)
B11 Ir4 B9 89.8(6)
C34 Ir4 B9 160.2(5)
B8 Ir4 B10 91.5(6)
B11 Ir4 B10 46.5(6)
C34 Ir4 B10 139.5(6)
B9 Ir4 B10 51.9(6)
B8 Ir4 C33 98.2(6)
B11 Ir4 C33 145.2(6)
C34 Ir4 C33 37.1(5)
B9 Ir4 C33 124.9(5)
B10 Ir4 C33 158.6(6)
B8 Ir4 C32 99.7(6)
B11 Ir4 C32 152.3(6)
C34 Ir4 C32 61.5(5)
B9 Ir4 C32 98.9(5)
B10 Ir4 C32 122.3(6)
C33 Ir4 C32 37.3(5)
B8 Ir4 C31 130.5(6)
B11 Ir4 C31 116.3(6)
C34 Ir4 C31 60.8(5)
B9 Ir4 C31 105.7(5)
B10 Ir4 C31 98.2(5)
C33 Ir4 C31 61.1(5)
C32 Ir4 C31 36.0(5)
B8 Ir4 C35 158.5(6)
B11 Ir4 C35 95.9(6)
C34 Ir4 C35 36.8(5)
B9 Ir4 C35 137.9(5)
B10 Ir4 C35 105.8(5)
C33 Ir4 C35 61.3(5)
C32 Ir4 C35 60.4(5)
C31 Ir4 C35 35.7(5)
C42 C41 C45 107.4(12)
C42 C41 C46 128.0(14)
C45 C41 C46 124.4(15)
C42 C41 Ir6 71.4(7)
C45 C41 Ir6 71.5(8)
C46 C41 Ir6 127.0(10)
C43 C42 C41 110.9(12)
C43 C42 C47 124.5(15)
C41 C42 C47 124.4(15)
C43 C42 Ir6 73.2(8)
C41 C42 Ir6 71.9(7)
C47 C42 Ir6 126.3(10)
C42 C43 C44 105.2(13)
C42 C43 C48 127.3(15)
C44 C43 C48 127.5(16)
C42 C43 Ir6 70.4(8)
C44 C43 Ir6 70.3(8)
C48 C43 Ir6 125.4(10)
C45 C44 C43 109.2(12)
C45 C44 C49 127.7(15)
C43 C44 C49 123.0(16)
C45 C44 Ir6 71.6(8)
C43 C44 Ir6 72.4(8)
C49 C44 Ir6 124.7(10)
C44 C45 C41 107.3(12)
C44 C45 C50 127.0(15)
C41 C45 C50 125.5(16)
C44 C45 Ir6 71.6(8)
C41 C45 Ir6 71.4(7)
C50 C45 Ir6 126.0(11)
C41 C46 H46A 109.5
C41 C46 H46B 109.5
H46A C46 H46B 109.5
C41 C46 H46C 109.5
H46A C46 H46C 109.5
H46B C46 H46C 109.5
C42 C47 H47A 109.5
C42 C47 H47B 109.5
H47A C47 H47B 109.5
C42 C47 H47C 109.5
H47A C47 H47C 109.5
H47B C47 H47C 109.5
C43 C48 H48A 109.5
C43 C48 H48B 109.5
H48A C48 H48B 109.5
C43 C48 H48C 109.5
H48A C48 H48C 109.5
H48B C48 H48C 109.5
C44 C49 H49A 109.5
C44 C49 H49B 109.5
H49A C49 H49B 109.5
C44 C49 H49C 109.5
H49A C49 H49C 109.5
H49B C49 H49C 109.5
C45 C50 H50A 109.5
C45 C50 H50B 109.5
H50A C50 H50B 109.5
C45 C50 H50C 109.5
H50A C50 H50C 109.5
H50B C50 H50C 109.5
C52 C51 C55 106.9(12)
C52 C51 C56 128.8(15)
C55 C51 C56 124.1(14)
C52 C51 Ir5 70.9(7)
C55 C51 Ir5 72.0(7)
C56 C51 Ir5 125.2(10)
C53 C52 C51 110.8(14)
C53 C52 C57 125.2(16)
C51 C52 C57 124.0(15)
C53 C52 Ir5 70.9(8)
C51 C52 Ir5 72.6(8)
C57 C52 Ir5 125.6(10)
C52 C53 C54 106.4(13)
C52 C53 C58 129.3(16)
C54 C53 C58 123.7(15)
C52 C53 Ir5 73.0(8)
C54 C53 Ir5 71.4(8)
C58 C53 Ir5 127.3(10)
C55 C54 C53 108.7(12)
C55 C54 C59 124.8(16)
C53 C54 C59 126.3(15)
C55 C54 Ir5 73.7(7)
C53 C54 Ir5 70.6(8)
C59 C54 Ir5 125.4(10)
C54 C55 C51 107.1(13)
C54 C55 C60 125.8(15)
C51 C55 C60 127.0(14)
C54 C55 Ir5 69.8(7)
C51 C55 Ir5 71.0(7)
C60 C55 Ir5 126.3(10)
C51 C56 H56A 109.5
C51 C56 H56B 109.5
H56A C56 H56B 109.5
C51 C56 H56C 109.5
H56A C56 H56C 109.5
H56B C56 H56C 109.5
C52 C57 H57A 109.5
C52 C57 H57B 109.5
H57A C57 H57B 109.5
C52 C57 H57C 109.5
H57A C57 H57C 109.5
H57B C57 H57C 109.5
C53 C58 H58A 109.5
C53 C58 H58B 109.5
H58A C58 H58B 109.5
C53 C58 H58C 109.5
H58A C58 H58C 109.5
H58B C58 H58C 109.5
C54 C59 H59A 109.5
C54 C59 H59B 109.5
H59A C59 H59B 109.5
C54 C59 H59C 109.5
H59A C59 H59C 109.5
H59B C59 H59C 109.5
C55 C60 H60A 109.5
C55 C60 H60B 109.5
H60A C60 H60B 109.5
C55 C60 H60C 109.5
H60A C60 H60C 109.5
H60B C60 H60C 109.5
B14 B13 B15 61.2(9)
B14 B13 Ir5 120.7(12)
B15 B13 Ir5 70.5(8)
B13 B14 B15 59.8(10)
B13 B14 Ir6 119.6(12)
B15 B14 Ir6 69.9(8)
B13 B15 B14 59.0(9)
B13 B15 B16 113.9(11)
B14 B15 B16 113.4(11)
B13 B15 Ir5 62.8(8)
B14 B15 Ir5 112.6(10)
B16 B15 Ir5 64.3(6)
B13 B15 Ir6 113.2(9)
B14 B15 Ir6 63.0(7)
B16 B15 Ir6 63.8(6)
Ir5 B15 Ir6 118.1(7)
B13 B15 H15 120.0
B14 B15 H15 120.4
B16 B15 H15 117.3
Ir5 B15 H15 116.2
Ir6 B15 H15 116.1
B18 B16 B17 58.8(9)
B18 B16 B15 112.7(11)
B17 B16 B15 114.1(10)
B18 B16 Ir6 62.3(7)
B17 B16 Ir6 113.1(10)
B15 B16 Ir6 64.4(6)
B18 B16 Ir5 112.2(9)
B17 B16 Ir5 63.2(7)
B15 B16 Ir5 63.9(6)
Ir6 B16 Ir5 118.3(6)
B18 B16 H16 121.2
B17 B16 H16 119.8
B15 B16 H16 117.3
Ir6 B16 H16 116.0
Ir5 B16 H16 116.2
B18 B17 B16 60.6(10)
B18 B17 Ir5 119.6(11)
B16 B17 Ir5 70.6(7)
B17 B18 B16 60.6(9)
B17 B18 Ir6 122.0(11)
B16 B18 Ir6 71.1(8)
B13 Ir5 B17 104.8(7)
B13 Ir5 C53 145.9(6)
B17 Ir5 C53 97.6(7)
B13 Ir5 C54 109.1(6)
B17 Ir5 C54 129.6(7)
C53 Ir5 C54 38.0(5)
B13 Ir5 B15 46.7(6)
B17 Ir5 B15 90.0(6)
C53 Ir5 B15 159.7(5)
C54 Ir5 B15 140.3(6)
B13 Ir5 C52 154.0(6)
B17 Ir5 C52 99.0(7)
C53 Ir5 C52 36.1(5)
C54 Ir5 C52 60.9(5)
B15 Ir5 C52 124.2(5)
B13 Ir5 B16 90.3(6)
B17 Ir5 B16 46.2(6)
C53 Ir5 B16 123.6(6)
C54 Ir5 B16 159.6(6)
B15 Ir5 B16 51.8(5)
C52 Ir5 B16 98.9(5)
B13 Ir5 C51 117.6(6)
B17 Ir5 C51 129.1(6)
C53 Ir5 C51 61.7(5)
C54 Ir5 C51 61.4(5)
B15 Ir5 C51 99.0(5)
C52 Ir5 C51 36.5(5)
B16 Ir5 C51 104.5(5)
B13 Ir5 C55 96.3(6)
B17 Ir5 C55 158.7(7)
C53 Ir5 C55 62.3(5)
C54 Ir5 C55 36.5(5)
B15 Ir5 C55 106.8(5)
C52 Ir5 C55 60.9(5)
B16 Ir5 C55 138.0(5)
C51 Ir5 C55 36.9(5)
B18 Ir6 B14 103.6(7)
B18 Ir6 C42 103.1(6)
B14 Ir6 C42 140.8(7)
B18 Ir6 B16 46.6(6)
B14 Ir6 B16 90.5(6)
C42 Ir6 B16 128.6(5)
B18 Ir6 C41 134.5(6)
B14 Ir6 C41 105.8(6)
C42 Ir6 C41 36.6(5)
B16 Ir6 C41 160.9(5)
B18 Ir6 C45 161.1(6)
B14 Ir6 C45 95.3(7)
C42 Ir6 C45 61.2(5)
B16 Ir6 C45 133.5(5)
C41 Ir6 C45 37.0(5)
B18 Ir6 C44 127.9(6)
B14 Ir6 C44 119.4(7)
C42 Ir6 C44 60.8(5)
B16 Ir6 C44 102.2(5)
C41 Ir6 C44 61.3(5)
C45 Ir6 C44 36.8(5)
B18 Ir6 B15 89.8(6)
B14 Ir6 B15 47.1(6)
C42 Ir6 B15 159.2(5)
B16 Ir6 B15 51.9(5)
C41 Ir6 B15 135.4(6)
C45 Ir6 B15 102.6(5)
C44 Ir6 B15 98.4(5)
B18 Ir6 C43 98.9(6)
B14 Ir6 C43 156.2(7)
C42 Ir6 C43 36.3(5)
B16 Ir6 C43 99.4(5)
C41 Ir6 C43 61.8(5)
C45 Ir6 C43 62.2(5)
C44 Ir6 C43 37.4(5)
B15 Ir6 C43 126.2(5)
Cl2 C61 Cl1 111(3)
Cl2' C61 Cl1 115(3)
Cl2 C61 H61A 109.4
Cl1 C61 H61A 109.4
Cl2 C61 H61B 109.4
Cl1 C61 H61B 109.4
H61A C61 H61B 108.0
Cl2' C61 H61C 108.5
Cl1 C61 H61C 108.5
Cl2' C61 H61D 108.5
Cl1 C61 H61D 108.5
H61C C61 H61D 107.5

loop_
_geom_bond_atom_site_label_1
_geom_bond_atom_site_label_2
_geom_bond_distance
C1 C2 1.41(2)
C1 C5 1.42(2)
C1 C6 1.51(2)
C1 Ir1 2.255(14)
C2 C3 1.406(19)
C2 C7 1.50(2)
C2 Ir1 2.242(14)
C3 C4 1.42(2)
C3 C8 1.503(19)
C3 Ir1 2.227(12)
C4 C5 1.45(2)
C4 C9 1.51(2)
C4 Ir1 2.230(14)
C5 C10 1.47(2)
C5 Ir1 2.312(15)
C6 H6A 0.9600
C6 H6B 0.9600
C6 H6C 0.9600
C7 H7A 0.9600
C7 H7B 0.9600
C7 H7C 0.9600
C8 H8A 0.9600
C8 H8B 0.9600
C8 H8C 0.9600
C9 H9A 0.9600
C9 H9B 0.9600
C9 H9C 0.9600
C10 H10A 0.9600
C10 H10B 0.9600
C10 H10C 0.9600
C11 C15 1.40(2)
C11 C12 1.43(2)
C11 C17 1.50(2)
C11 Ir2 2.228(14)
C12 C13 1.36(2)
C12 C18 1.50(3)
C12 Ir2 2.221(15)
C13 C14 1.37(2)
C13 C19 1.55(3)
C13 Ir2 2.262(14)
C14 C15 1.34(2)
C14 C20 1.53(2)
C14 Ir2 2.224(13)
C15 C16 1.54(2)
C15 Ir2 2.205(13)
C16 H16A 0.9600
C16 H16B 0.9600
C16 H16C 0.9600
C17 H17A 0.9600
C17 H17B 0.9600
C17 H17C 0.9600
C18 H18A 0.9600
C18 H18B 0.9600
C18 H18C 0.9600
C19 H19A 0.9600
C19 H19B 0.9600
C19 H19C 0.9600
C20 H20A 0.9600
C20 H20B 0.9600
C20 H20C 0.9600
B1 B3 1.77(2)
B1 B2 1.82(3)
B1 B4 1.87(2)
B1 Ir2 2.219(15)
B1 Ir1 2.240(14)
B1 H1 1.1000
B2 B3 1.72(2)
B2 Ir1 2.144(17)
B3 Ir2 2.125(18)
B4 B6 1.74(2)
B4 B5 1.74(2)
B4 Ir2 2.203(14)
B4 Ir1 2.244(15)
B4 H4 1.1000
B5 B6 1.68(2)
B5 Ir1 2.16(2)
B6 Ir2 2.150(17)
C21 C22 1.427(18)
C21 C25 1.429(18)
C21 C26 1.507(17)
C21 Ir3 2.232(12)
C22 C23 1.435(17)
C22 C27 1.525(19)
C22 Ir3 2.251(12)
C23 C24 1.412(19)
C23 C28 1.464(18)
C23 Ir3 2.276(12)
C24 C25 1.404(18)
C24 C29 1.548(18)
C24 Ir3 2.248(13)
C25 C30 1.511(19)
C25 Ir3 2.242(12)
C26 H26A 0.9600
C26 H26B 0.9600
C26 H26C 0.9600
C27 H27A 0.9600
C27 H27B 0.9600
C27 H27C 0.9600
C28 H28A 0.9600
C28 H28B 0.9600
C28 H28C 0.9600
C29 H29A 0.9600
C29 H29B 0.9600
C29 H29C 0.9600
C30 H30A 0.9600
C30 H30B 0.9600
C30 H30C 0.9600
C31 C35 1.387(18)
C31 C32 1.394(19)
C31 C36 1.495(19)
C31 Ir4 2.258(12)
C32 C33 1.434(19)
C32 C37 1.529(19)
C32 Ir4 2.252(12)
C33 C34 1.41(2)
C33 C38 1.49(2)
C33 Ir4 2.233(12)
C34 C35 1.414(19)
C34 C39 1.51(2)
C34 Ir4 2.206(13)
C35 C40 1.485(19)
C35 Ir4 2.269(13)
C36 H36A 0.9600
C36 H36B 0.9600
C36 H36C 0.9600
C37 H37A 0.9600
C37 H37B 0.9600
C37 H37C 0.9600
C38 H38A 0.9600
C38 H38B 0.9600
C38 H38C 0.9600
C39 H39A 0.9600
C39 H39B 0.9600
C39 H39C 0.9600
C40 H40A 0.9600
C40 H40B 0.9600
C40 H40C 0.9600
B7 B9 1.69(2)
B7 B8 1.71(2)
B7 Ir3 2.107(17)
B8 B9 1.74(2)
B8 Ir4 2.123(17)
B9 B10 1.94(2)
B9 Ir4 2.211(14)
B9 Ir3 2.267(13)
B9 H9 1.1000
B10 B11 1.73(2)
B10 B12 1.76(2)
B10 Ir4 2.227(15)
B10 Ir3 2.270(15)
B10 H10 1.1000
B11 B12 1.65(2)
B11 Ir4 2.148(15)
B12 Ir3 2.126(17)
C41 C42 1.408(19)
C41 C45 1.424(18)
C41 C46 1.51(2)
C41 Ir6 2.243(13)
C42 C43 1.41(2)
C42 C47 1.500(19)
C42 Ir6 2.236(12)
C43 C44 1.45(2)
C43 C48 1.48(2)
C43 Ir6 2.272(14)
C44 C45 1.42(2)
C44 C49 1.51(2)
C44 Ir6 2.244(13)
C45 C50 1.47(2)
C45 Ir6 2.244(13)
C46 H46A 0.9600
C46 H46B 0.9600
C46 H46C 0.9600
C47 H47A 0.9600
C47 H47B 0.9600
C47 H47C 0.9600
C48 H48A 0.9600
C48 H48B 0.9600
C48 H48C 0.9600
C49 H49A 0.9600
C49 H49B 0.9600
C49 H49C 0.9600
C50 H50A 0.9600
C50 H50B 0.9600
C50 H50C 0.9600
C51 C52 1.42(2)
C51 C55 1.442(19)
C51 C56 1.48(2)
C51 Ir5 2.271(13)
C52 C53 1.384(19)
C52 C57 1.50(2)
C52 Ir5 2.248(13)
C53 C54 1.45(2)
C53 C58 1.49(2)
C53 Ir5 2.221(13)
C54 C55 1.415(19)
C54 C59 1.518(19)
C54 Ir5 2.233(13)
C55 C60 1.49(2)
C55 Ir5 2.284(12)
C56 H56A 0.9600
C56 H56B 0.9600
C56 H56C 0.9600
C57 H57A 0.9600
C57 H57B 0.9600
C57 H57C 0.9600
C58 H58A 0.9600
C58 H58B 0.9600
C58 H58C 0.9600
C59 H59A 0.9600
C59 H59B 0.9600
C59 H59C 0.9600
C60 H60A 0.9600
C60 H60B 0.9600
C60 H60C 0.9600
B13 B14 1.71(2)
B13 B15 1.73(2)
B13 Ir5 2.116(18)
B14 B15 1.75(2)
B14 Ir6 2.134(18)
B15 B16 1.96(2)
B15 Ir5 2.242(15)
B15 Ir6 2.249(14)
B15 H15 1.1000
B16 B18 1.72(2)
B16 B17 1.72(2)
B16 Ir6 2.238(15)
B16 Ir5 2.249(14)
B16 H16 1.1000
B17 B18 1.69(2)
B17 Ir5 2.129(16)
B18 Ir6 2.094(17)
C61 Cl2 1.63(3)
C61 Cl2' 1.63(2)
C61 Cl1 1.64(2)
C61 H61A 0.9700
C61 H61B 0.9700
C61 H61C 0.9700
C61 H61D 0.9700

loop_
_geom_torsion_atom_site_label_1
_geom_torsion_atom_site_label_2
_geom_torsion_atom_site_label_3
_geom_torsion_atom_site_label_4
_geom_torsion
C5 C1 C2 C3 0.3(16)
C6 C1 C2 C3 178.4(13)
Ir1 C1 C2 C3 -63.3(9)
C5 C1 C2 C7 -173.1(14)
C6 C1 C2 C7 5(2)
Ir1 C1 C2 C7 123.4(16)
C5 C1 C2 Ir1 63.6(11)
C6 C1 C2 Ir1 -118.3(14)
C1 C2 C3 C4 1.7(15)
C7 C2 C3 C4 175.2(14)
Ir1 C2 C3 C4 -62.4(9)
C1 C2 C3 C8 -174.3(13)
C7 C2 C3 C8 -1(2)
Ir1 C2 C3 C8 121.6(14)
C1 C2 C3 Ir1 64.0(9)
C7 C2 C3 Ir1 -122.5(15)
C2 C3 C4 C5 -3.0(15)
C8 C3 C4 C5 173.2(12)
Ir1 C3 C4 C5 -65.8(10)
C2 C3 C4 C9 -175.1(14)
C8 C3 C4 C9 1(2)
Ir1 C3 C4 C9 122.1(15)
C2 C3 C4 Ir1 62.8(9)
C8 C3 C4 Ir1 -121.0(13)
C2 C1 C5 C4 -2.0(16)
C6 C1 C5 C4 179.9(13)
Ir1 C1 C5 C4 59.8(9)
C2 C1 C5 C10 180.0(15)
C6 C1 C5 C10 2(3)
Ir1 C1 C5 C10 -118.2(17)
C2 C1 C5 Ir1 -61.8(10)
C6 C1 C5 Ir1 120.1(14)
C3 C4 C5 C1 3.0(15)
C9 C4 C5 C1 175.1(14)
Ir1 C4 C5 C1 -60.7(10)
C3 C4 C5 C10 -179.0(15)
C9 C4 C5 C10 -7(2)
Ir1 C4 C5 C10 117.4(16)
C3 C4 C5 Ir1 63.7(9)
C9 C4 C5 Ir1 -124.2(15)
C15 C11 C12 C13 -2.6(17)
C17 C11 C12 C13 175.3(16)
Ir2 C11 C12 C13 -65.4(11)
C15 C11 C12 C18 -178.3(15)
C17 C11 C12 C18 0(3)
Ir2 C11 C12 C18 118.9(17)
C15 C11 C12 Ir2 62.8(10)
C17 C11 C12 Ir2 -119.3(17)
C11 C12 C13 C14 2.2(17)
C18 C12 C13 C14 178.1(15)
Ir2 C12 C13 C14 -61.5(11)
C11 C12 C13 C19 -177.8(15)
C18 C12 C13 C19 -2(3)
Ir2 C12 C13 C19 118.5(17)
C11 C12 C13 Ir2 63.8(10)
C18 C12 C13 Ir2 -120.3(16)
C12 C13 C14 C15 -1.0(18)
C19 C13 C14 C15 179.0(15)
Ir2 C13 C14 C15 -62.5(11)
C12 C13 C14 C20 -177.6(14)
C19 C13 C14 C20 2(2)
Ir2 C13 C14 C20 120.9(14)
C12 C13 C14 Ir2 61.5(11)
C19 C13 C14 Ir2 -118.5(16)
C13 C14 C15 C11 -0.7(17)
C20 C14 C15 C11 175.8(14)
Ir2 C14 C15 C11 -64.5(10)
C13 C14 C15 C16 -172.9(15)
C20 C14 C15 C16 3(3)
Ir2 C14 C15 C16 123.2(16)
C13 C14 C15 Ir2 63.8(11)
C20 C14 C15 Ir2 -119.7(15)
C12 C11 C15 C14 2.0(16)
C17 C11 C15 C14 -175.8(16)
Ir2 C11 C15 C14 65.0(10)
C12 C11 C15 C16 174.6(14)
C17 C11 C15 C16 -3(3)
Ir2 C11 C15 C16 -122.4(15)
C12 C11 C15 Ir2 -63.0(10)
C17 C11 C15 Ir2 119.2(17)
B4 B1 B2 B3 -103.8(13)
Ir2 B1 B2 B3 -33.0(11)
Ir1 B1 B2 B3 -145.8(12)
B3 B1 B2 Ir1 145.8(12)
B4 B1 B2 Ir1 42.0(9)
Ir2 B1 B2 Ir1 112.8(8)
Ir1 B2 B3 B1 -36.4(12)
B1 B2 B3 Ir2 38.1(12)
Ir1 B2 B3 Ir2 2(2)
B4 B1 B3 B2 104.2(13)
Ir2 B1 B3 B2 145.5(11)
Ir1 B1 B3 B2 32.5(11)
B2 B1 B3 Ir2 -145.5(11)
B4 B1 B3 Ir2 -41.3(9)
Ir1 B1 B3 Ir2 -113.0(8)
B3 B1 B4 B6 0.7(16)
B2 B1 B4 B6 63.8(15)
Ir2 B1 B4 B6 -40.1(10)
Ir1 B1 B4 B6 104.6(11)
B3 B1 B4 B5 -65.1(15)
B2 B1 B4 B5 -2.0(16)
Ir2 B1 B4 B5 -105.9(11)
Ir1 B1 B4 B5 38.8(10)
B3 B1 B4 Ir2 40.7(9)
B2 B1 B4 Ir2 103.9(11)
Ir1 B1 B4 Ir2 144.7(6)
B3 B1 B4 Ir1 -104.0(11)
B2 B1 B4 Ir1 -40.8(9)
Ir2 B1 B4 Ir1 -144.7(6)
B1 B4 B5 B6 106.7(14)
Ir2 B4 B5 B6 32.9(12)
Ir1 B4 B5 B6 145.9(12)
B6 B4 B5 Ir1 -145.9(12)
B1 B4 B5 Ir1 -39.2(10)
Ir2 B4 B5 Ir1 -112.9(9)
Ir1 B5 B6 B4 37.6(12)
B4 B5 B6 Ir2 -35.9(12)
Ir1 B5 B6 Ir2 2(2)
B1 B4 B6 B5 -106.5(14)
Ir2 B4 B6 B5 -146.8(12)
Ir1 B4 B6 B5 -33.4(12)
B5 B4 B6 Ir2 146.8(12)
B1 B4 B6 Ir2 40.3(10)
Ir1 B4 B6 Ir2 113.4(8)
C25 C21 C22 C23 1.1(14)
C26 C21 C22 C23 174.1(12)
Ir3 C21 C22 C23 -62.7(9)
C25 C21 C22 C27 -174.9(13)
C26 C21 C22 C27 -2(2)
Ir3 C21 C22 C27 121.3(14)
C25 C21 C22 Ir3 63.8(8)
C26 C21 C22 Ir3 -123.2(13)
C21 C22 C23 C24 -0.9(14)
C27 C22 C23 C24 175.3(13)
Ir3 C22 C23 C24 -62.4(9)
C21 C22 C23 C28 -177.8(13)
C27 C22 C23 C28 -2(2)
Ir3 C22 C23 C28 120.6(14)
C21 C22 C23 Ir3 61.6(9)
C27 C22 C23 Ir3 -122.3(13)
C22 C23 C24 C25 0.3(15)
C28 C23 C24 C25 177.2(13)
Ir3 C23 C24 C25 -62.0(9)
C22 C23 C24 C29 -177.5(12)
C28 C23 C24 C29 -1(2)
Ir3 C23 C24 C29 120.2(13)
C22 C23 C24 Ir3 62.3(9)
C28 C23 C24 Ir3 -120.8(14)
C23 C24 C25 C21 0.4(15)
C29 C24 C25 C21 178.2(12)
Ir3 C24 C25 C21 -62.5(9)
C23 C24 C25 C30 -174.6(13)
C29 C24 C25 C30 3(2)
Ir3 C24 C25 C30 122.5(14)
C23 C24 C25 Ir3 62.8(10)
C29 C24 C25 Ir3 -119.3(13)
C22 C21 C25 C24 -0.9(14)
C26 C21 C25 C24 -173.9(12)
Ir3 C21 C25 C24 63.1(9)
C22 C21 C25 C30 174.3(13)
C26 C21 C25 C30 1(2)
Ir3 C21 C25 C30 -121.7(14)
C22 C21 C25 Ir3 -64.0(9)
C26 C21 C25 Ir3 123.0(13)
C35 C31 C32 C33 1.0(15)
C36 C31 C32 C33 177.1(12)
Ir4 C31 C32 C33 -62.1(9)
C35 C31 C32 C37 -175.7(13)
C36 C31 C32 C37 0(2)
Ir4 C31 C32 C37 121.2(14)
C35 C31 C32 Ir4 63.2(9)
C36 C31 C32 Ir4 -120.8(12)
C31 C32 C33 C34 0.7(14)
C37 C32 C33 C34 177.5(12)
Ir4 C32 C33 C34 -62.4(9)
C31 C32 C33 C38 -174.2(13)
C37 C32 C33 C38 3(2)
Ir4 C32 C33 C38 122.6(14)
C31 C32 C33 Ir4 63.2(9)
C37 C32 C33 Ir4 -120.1(13)
C32 C33 C34 C35 -2.2(14)
C38 C33 C34 C35 172.7(13)
Ir4 C33 C34 C35 -65.7(9)
C32 C33 C34 C39 -173.0(13)
C38 C33 C34 C39 2(2)
Ir4 C33 C34 C39 123.5(14)
C32 C33 C34 Ir4 63.5(9)
C38 C33 C34 Ir4 -121.6(14)
C32 C31 C35 C34 -2.4(14)
C36 C31 C35 C34 -178.2(12)
Ir4 C31 C35 C34 60.2(9)
C32 C31 C35 C40 175.8(13)
C36 C31 C35 C40 0(2)
Ir4 C31 C35 C40 -121.6(14)
C32 C31 C35 Ir4 -62.6(9)
C36 C31 C35 Ir4 121.5(13)
C33 C34 C35 C31 2.8(14)
C39 C34 C35 C31 173.5(13)
Ir4 C34 C35 C31 -61.9(9)
C33 C34 C35 C40 -175.4(12)
C39 C34 C35 C40 -5(2)
Ir4 C34 C35 C40 119.9(13)
C33 C34 C35 Ir4 64.7(9)
C39 C34 C35 Ir4 -124.7(14)
Ir3 B7 B8 B9 -39.6(12)
B9 B7 B8 Ir4 38.0(11)
Ir3 B7 B8 Ir4 -1.6(19)
Ir3 B7 B9 B8 145.9(11)
B8 B7 B9 B10 -106.6(12)
Ir3 B7 B9 B10 39.4(10)
B8 B7 B9 Ir4 -34.9(10)
Ir3 B7 B9 Ir4 111.1(8)
B8 B7 B9 Ir3 -145.9(11)
Ir4 B8 B9 B7 -144.3(11)
B7 B8 B9 B10 104.8(12)
Ir4 B8 B9 B10 -39.5(9)
B7 B8 B9 Ir4 144.3(11)
B7 B8 B9 Ir3 32.7(10)
Ir4 B8 B9 Ir3 -111.6(8)
B9 B10 B11 B12 -101.6(12)
Ir4 B10 B11 B12 -142.9(11)
Ir3 B10 B11 B12 -31.1(10)
B12 B10 B11 Ir4 142.9(11)
B9 B10 B11 Ir4 41.3(9)
Ir3 B10 B11 Ir4 111.8(7)
Ir4 B11 B12 B10 -40.7(11)
B10 B11 B12 Ir3 37.4(12)
Ir4 B11 B12 Ir3 -3.3(19)
B9 B10 B12 B11 104.7(13)
Ir4 B10 B12 B11 35.6(10)
Ir3 B10 B12 B11 146.9(11)
B11 B10 B12 Ir3 -146.9(11)
B9 B10 B12 Ir3 -42.2(9)
Ir4 B10 B12 Ir3 -111.3(7)
C45 C41 C42 C43 -0.4(15)
C46 C41 C42 C43 173.8(14)
Ir6 C41 C42 C43 -63.3(9)
C45 C41 C42 C47 -175.0(13)
C46 C41 C42 C47 -1(2)
Ir6 C41 C42 C47 122.1(13)
C45 C41 C42 Ir6 62.9(9)
C46 C41 C42 Ir6 -122.9(15)
C41 C42 C43 C44 0.4(15)
C47 C42 C43 C44 175.0(13)
Ir6 C42 C43 C44 -62.1(9)
C41 C42 C43 C48 -177.4(14)
C47 C42 C43 C48 -3(2)
Ir6 C42 C43 C48 120.1(15)
C41 C42 C43 Ir6 62.5(9)
C47 C42 C43 Ir6 -122.9(13)
C42 C43 C44 C45 -0.3(15)
C48 C43 C44 C45 177.5(14)
Ir6 C43 C44 C45 -62.5(9)
C42 C43 C44 C49 -177.4(13)
C48 C43 C44 C49 0(2)
Ir6 C43 C44 C49 120.4(14)
C42 C43 C44 Ir6 62.2(9)
C48 C43 C44 Ir6 -120.0(15)
C43 C44 C45 C41 0.1(15)
C49 C44 C45 C41 177.0(14)
Ir6 C44 C45 C41 -62.9(9)
C43 C44 C45 C50 -175.3(14)
C49 C44 C45 C50 2(2)
Ir6 C44 C45 C50 121.7(15)
C43 C44 C45 Ir6 63.0(9)
C49 C44 C45 Ir6 -120.1(15)
C42 C41 C45 C44 0.2(15)
C46 C41 C45 C44 -174.2(13)
Ir6 C41 C45 C44 63.0(9)
C42 C41 C45 C50 175.6(14)
C46 C41 C45 C50 1(2)
Ir6 C41 C45 C50 -121.5(15)
C42 C41 C45 Ir6 -62.9(9)
C46 C41 C45 Ir6 122.7(14)
C55 C51 C52 C53 2.5(15)
C56 C51 C52 C53 178.8(14)
Ir5 C51 C52 C53 -61.0(10)
C55 C51 C52 C57 -174.9(13)
C56 C51 C52 C57 1(2)
Ir5 C51 C52 C57 121.7(14)
C55 C51 C52 Ir5 63.5(9)
C56 C51 C52 Ir5 -120.3(15)
C51 C52 C53 C54 -2.1(15)
C57 C52 C53 C54 175.3(13)
Ir5 C52 C53 C54 -64.1(9)
C51 C52 C53 C58 -173.4(14)
C57 C52 C53 C58 4(2)
Ir5 C52 C53 C58 124.7(16)
C51 C52 C53 Ir5 62.0(10)
C57 C52 C53 Ir5 -120.7(14)
C52 C53 C54 C55 0.8(15)
C58 C53 C54 C55 172.7(13)
Ir5 C53 C54 C55 -64.3(9)
C52 C53 C54 C59 -174.6(13)
C58 C53 C54 C59 -3(2)
Ir5 C53 C54 C59 120.2(14)
C52 C53 C54 Ir5 65.1(9)
C58 C53 C54 Ir5 -123.0(14)
C53 C54 C55 C51 0.7(14)
C59 C54 C55 C51 176.2(13)
Ir5 C54 C55 C51 -61.6(9)
C53 C54 C55 C60 -176.9(13)
C59 C54 C55 C60 -1(2)
Ir5 C54 C55 C60 120.9(14)
C53 C54 C55 Ir5 62.3(9)
C59 C54 C55 Ir5 -122.2(14)
C52 C51 C55 C54 -1.9(14)
C56 C51 C55 C54 -178.4(13)
Ir5 C51 C55 C54 60.8(9)
C52 C51 C55 C60 175.6(14)
C56 C51 C55 C60 -1(2)
Ir5 C51 C55 C60 -121.7(15)
C52 C51 C55 Ir5 -62.7(9)
C56 C51 C55 Ir5 120.8(14)
Ir5 B13 B14 B15 -39.7(12)
B15 B13 B14 Ir6 38.0(11)
Ir5 B13 B14 Ir6 -1.6(19)
Ir5 B13 B15 B14 144.4(11)
B14 B13 B15 B16 -103.9(13)
Ir5 B13 B15 B16 40.5(9)
B14 B13 B15 Ir5 -144.4(11)
B14 B13 B15 Ir6 -33.6(11)
Ir5 B13 B15 Ir6 110.8(8)
Ir6 B14 B15 B13 -145.2(12)
B13 B14 B15 B16 104.7(13)
Ir6 B14 B15 B16 -40.5(9)
B13 B14 B15 Ir5 34.1(11)
Ir6 B14 B15 Ir5 -111.1(8)
B13 B14 B15 Ir6 145.2(12)
B15 B16 B17 B18 103.0(12)
Ir6 B16 B17 B18 31.9(10)
Ir5 B16 B17 B18 143.1(11)
B18 B16 B17 Ir5 -143.1(11)
B15 B16 B17 Ir5 -40.1(9)
Ir6 B16 B17 Ir5 -111.2(7)
Ir5 B17 B18 B16 40.6(11)
B16 B17 B18 Ir6 -37.8(11)
Ir5 B17 B18 Ir6 2.8(19)
B15 B16 B18 B17 -105.3(12)
Ir6 B16 B18 B17 -146.7(11)
Ir5 B16 B18 B17 -35.3(10)
B17 B16 B18 Ir6 146.7(11)
B15 B16 B18 Ir6 41.4(9)
Ir5 B16 B18 Ir6 111.3(7)
